data_7156049
loop_
_publ_author_name
'Meng, Zhe'
'Liu, Bo'

_publ_section_title
;
 Total synthesis of five natural eremophilane-type sesquiterpenoids.
;
_journal_issue 6
_journal_name_full 'Organic &amp; biomolecular chemistry'
_journal_page_first 957
_journal_page_last 962
_journal_paper_doi 10.1039/c7ob02769a
_journal_volume 16
_journal_year 2018
_chemical_formula_moiety 'C12 H16 O2'
_chemical_formula_sum 'C12 H16 O2'
_chemical_formula_weight 192.25
_space_group_crystal_system monoclinic
_space_group_IT_number 14
_space_group_name_Hall '-P 2ybc'
_space_group_name_H-M_alt 'P 1 21/c 1'
_symmetry_space_group_name_Hall '-P 2ybc'
_symmetry_space_group_name_H-M 'P 1 21/c 1'
_atom_sites_solution_hydrogens geom
_atom_sites_solution_primary direct
_audit_creation_date 2017-04-10
_audit_creation_method
;
Olex2 1.2
(compiled 2017.03.28 svn.r3405 for OlexSys, GUI svn.r5335)
;
_audit_update_record
;
2017-10-06 deposited with the CCDC.
2018-01-03 downloaded from the CCDC.
;
_cell_angle_alpha 90
_cell_angle_beta 106.212(4)
_cell_angle_gamma 90
_cell_formula_units_Z 16
_cell_length_a 15.4159(7)
_cell_length_b 16.6808(9)
_cell_length_c 17.3970(6)
_cell_measurement_reflns_used 5127
_cell_measurement_temperature 293(2)
_cell_measurement_theta_max 27.9120
_cell_measurement_theta_min 3.4400
_cell_volume 4295.7(3)
_computing_cell_refinement
;
CrysAlisPro, Agilent Technologies,
Version 1.171.37.35 (release 13-08-2014 CrysAlis171 .NET)
(compiled Aug 13 2014,18:06:01)
;
_computing_data_collection
;
CrysAlisPro, Agilent Technologies,
Version 1.171.37.35 (release 13-08-2014 CrysAlis171 .NET)
(compiled Aug 13 2014,18:06:01)
;
_computing_data_reduction
;
CrysAlisPro, Agilent Technologies,
Version 1.171.37.35 (release 13-08-2014 CrysAlis171 .NET)
(compiled Aug 13 2014,18:06:01)
;
_computing_molecular_graphics 'Olex2 (Dolomanov et al., 2009)'
_computing_publication_material 'Olex2 (Dolomanov et al., 2009)'
_computing_structure_refinement 'ShelXL (Sheldrick, 2015)'
_computing_structure_solution 'ShelXS (Sheldrick, 2008)'
_diffrn_ambient_temperature 293.15
_diffrn_detector 'CCD plate'
_diffrn_detector_area_resol_mean 16.0874
_diffrn_detector_type Eos
_diffrn_measured_fraction_theta_full 0.998
_diffrn_measured_fraction_theta_max 0.998
_diffrn_measurement_details
;
#__ type_ start__ end____ width___ exp.time_
  1 omega  -22.00   21.20   0.9000   25.0000
omega____ theta____ kappa____ phi______ frames
    -      -14.9669  -99.0000 -150.0000 48

#__ type_ start__ end____ width___ exp.time_
  2 omega   20.00   51.50   0.9000   25.0000
omega____ theta____ kappa____ phi______ frames
    -      -14.9669   57.0000   60.0000 35

#__ type_ start__ end____ width___ exp.time_
  3 omega  -15.00   21.00   0.9000   25.0000
omega____ theta____ kappa____ phi______ frames
    -      -14.9669  -99.0000   30.0000 40

#__ type_ start__ end____ width___ exp.time_
  4 omega  -72.00    1.80   0.9000   25.0000
omega____ theta____ kappa____ phi______ frames
    -      -14.9669  -38.0000 -120.0000 82

#__ type_ start__ end____ width___ exp.time_
  5 omega  -55.00  -11.80   0.9000   25.0000
omega____ theta____ kappa____ phi______ frames
    -       16.6856  -19.0000  120.0000 48
;
_diffrn_measurement_device 'four-circle diffractometer'
_diffrn_measurement_device_type 'Xcalibur, Eos'
_diffrn_measurement_method '\w scans'
_diffrn_orient_matrix_UB_11 0.0141623000
_diffrn_orient_matrix_UB_12 -0.0377037000
_diffrn_orient_matrix_UB_13 -0.0110355000
_diffrn_orient_matrix_UB_21 0.0432894000
_diffrn_orient_matrix_UB_22 0.0161763000
_diffrn_orient_matrix_UB_23 0.0027352000
_diffrn_orient_matrix_UB_31 0.0147751000
_diffrn_orient_matrix_UB_32 -0.0111857000
_diffrn_orient_matrix_UB_33 0.0409293000
_diffrn_radiation_monochromator graphite
_diffrn_radiation_probe x-ray
_diffrn_radiation_type MoK\a
_diffrn_radiation_wavelength 0.71073
_diffrn_reflns_av_R_equivalents 0.0215
_diffrn_reflns_av_unetI/netI 0.0398
_diffrn_reflns_Laue_measured_fraction_full 0.998
_diffrn_reflns_Laue_measured_fraction_max 0.998
_diffrn_reflns_limit_h_max 19
_diffrn_reflns_limit_h_min -16
_diffrn_reflns_limit_k_max 20
_diffrn_reflns_limit_k_min -12
_diffrn_reflns_limit_l_max 16
_diffrn_reflns_limit_l_min -21
_diffrn_reflns_number 20240
_diffrn_reflns_point_group_measured_fraction_full 0.998
_diffrn_reflns_point_group_measured_fraction_max 0.998
_diffrn_reflns_theta_full 25.242
_diffrn_reflns_theta_max 26.372
_diffrn_reflns_theta_min 2.946
_diffrn_source 'Enhance (Mo) X-ray Source'
_exptl_absorpt_coefficient_mu 0.079
_exptl_absorpt_correction_T_max 1.00000
_exptl_absorpt_correction_T_min 0.91822
_exptl_absorpt_correction_type multi-scan
_exptl_absorpt_process_details
;
CrysAlisPro, Agilent Technologies,
Version 1.171.37.35 (release 13-08-2014 CrysAlis171 .NET)
(compiled Aug 13 2014,18:06:01)
Empirical absorption correction using spherical harmonics,
 implemented in SCALE3 ABSPACK scaling algorithm.
;
_exptl_crystal_density_diffrn 1.189
_exptl_crystal_density_method 'not measured'
_exptl_crystal_F_000 1664
_exptl_crystal_size_max 0.3
_exptl_crystal_size_mid 0.25
_exptl_crystal_size_min 0.2
_refine_diff_density_max 0.163
_refine_diff_density_min -0.161
_refine_diff_density_rms 0.033
_refine_ls_extinction_method none
_refine_ls_goodness_of_fit_ref 1.016
_refine_ls_hydrogen_treatment constr
_refine_ls_matrix_type full
_refine_ls_number_parameters 517
_refine_ls_number_reflns 8766
_refine_ls_number_restraints 0
_refine_ls_restrained_S_all 1.016
_refine_ls_R_factor_all 0.0909
_refine_ls_R_factor_gt 0.0493
_refine_ls_shift/su_max 0.001
_refine_ls_shift/su_mean 0.000
_refine_ls_structure_factor_coef Fsqd
_refine_ls_weighting_details 'w=1/[\s^2^(Fo^2^)+(0.0615P)^2^+0.1041P] where P=(Fo^2^+2Fc^2^)/3'
_refine_ls_weighting_scheme calc
_refine_ls_wR_factor_gt 0.1170
_refine_ls_wR_factor_ref 0.1397
_reflns_Friedel_coverage 0.000
_reflns_number_gt 5293
_reflns_number_total 8766
_reflns_threshold_expression 'I > 2\s(I)'
_cod_data_source_file c7ob02769a2.cif
_cod_data_source_block 170407_s1_mz
_cod_depositor_comments 'Adding full bibliography for 7156049--7156051.cif.'
_cod_original_cell_volume 4295.8(3)
_cod_database_code 7156049
_shelx_shelxl_version_number 2014/7
_chemical_oxdiff_formula c12h12n2o3
_shelx_space_group_comment
;
The symmetry employed for this shelxl refinement is uniquely defined
by the following loop, which should always be used as a source of
symmetry information in preference to the above space-group names.
They are only intended as comments.
;
_shelx_estimated_absorpt_t_max 0.984
_shelx_estimated_absorpt_t_min 0.977
_reflns_odcompleteness_completeness 99.78
_reflns_odcompleteness_iscentric 1
_reflns_odcompleteness_theta 26.32
_olex2_refinement_description
;
1. Fixed Uiso
 At 1.2 times of:
  All C(H) groups, All C(H,H) groups
 At 1.5 times of:
  All C(H,H,H) groups, All O(H) groups
2.a Ternary CH refined with riding coordinates:
 C5A(H5A), C5B(H5B), C5C(H5C), C5D(H5D)
2.b Secondary CH2 refined with riding coordinates:
 C6A(H6AA,H6AB), C7A(H7AA,H7AB), C8A(H8AA,H8AB), C6B(H6BA,H6BB), C7B(H7BA,
 H7BB), C8B(H8BA,H8BB), C6C(H6CA,H6CB), C7C(H7CA,H7CB), C8C(H8CA,H8CB),
 C6D(H6DA,H6DB), C7D(H7DA,H7DB), C8D(H8DA,H8DB)
2.c Aromatic/amide H refined with riding coordinates:
 C3A(H3A), C10A(H10A), C3B(H3B), C10B(H10B), C3C(H3C), C10C(H10C), C3D(H3D),
 C10D(H10D)
2.d Idealised Me refined as rotating group:
 C11A(H11A,H11B,H11C), C12A(H12A,H12B,H12C), C11B(H11D,H11E,H11F), C12B(H12D,
 H12E,H12F), C11C(H11G,H11H,H11I), C12C(H12G,H12H,H12I), C11D(H11J,H11K,H11L),
 C12D(H12J,H12K,H12L)
2.e Idealised tetrahedral OH refined as rotating group:
 O2A(H2A), O2B(H2B), O2C(H2C), O2D(H2D)
;
_olex2_submission_special_instructions 'No special instructions were received'

loop_
_space_group_symop_operation_xyz
'x, y, z'
'-x, y+1/2, -z+1/2'
'-x, -y, -z'
'x, -y-1/2, z-1/2'

loop_
_atom_site_label
_atom_site_type_symbol
_atom_site_fract_x
_atom_site_fract_y
_atom_site_fract_z
_atom_site_U_iso_or_equiv
_atom_site_adp_type
_atom_site_occupancy
_atom_site_site_symmetry_order
_atom_site_calc_flag
_atom_site_refinement_flags_posn
O1A O 0.24554(8) 0.66516(10) 0.12159(6) 0.0718(4) Uani 1 1 d .
O2A O 0.35656(8) 0.65360(10) 0.02683(7) 0.0715(4) Uani 1 1 d .
H2A H 0.3639 0.6814 0.0670 0.107 Uiso 1 1 calc GR
C1A C 0.21180(12) 0.64181(11) 0.05261(9) 0.0463(4) Uani 1 1 d .
C2A C 0.26797(11) 0.63407(11) -0.00169(9) 0.0463(4) Uani 1 1 d .
C3A C 0.23328(12) 0.60633(12) -0.07571(10) 0.0545(5) Uani 1 1 d .
H3A H 0.2718 0.6019 -0.1082 0.065 Uiso 1 1 calc R
C4A C 0.13750(11) 0.58186(11) -0.11021(9) 0.0458(4) Uani 1 1 d .
C5A C 0.09357(12) 0.63420(12) -0.18652(9) 0.0507(5) Uani 1 1 d .
H5A H 0.0999 0.6903 -0.1693 0.061 Uiso 1 1 calc R
C6A C -0.00703(13) 0.61785(13) -0.21884(10) 0.0634(6) Uani 1 1 d .
H6AA H -0.0322 0.6535 -0.2636 0.076 Uiso 1 1 calc R
H6AB H -0.0157 0.5632 -0.2387 0.076 Uiso 1 1 calc R
C7A C -0.05785(13) 0.62927(15) -0.15695(11) 0.0706(6) Uani 1 1 d .
H7AA H -0.1208 0.6149 -0.1799 0.085 Uiso 1 1 calc R
H7AB H -0.0553 0.6852 -0.1413 0.085 Uiso 1 1 calc R
C8A C -0.01779(12) 0.57794(14) -0.08375(10) 0.0650(6) Uani 1 1 d .
H8AA H -0.0473 0.5901 -0.0426 0.078 Uiso 1 1 calc R
H8AB H -0.0277 0.5217 -0.0977 0.078 Uiso 1 1 calc R
C9A C 0.08178(11) 0.59407(10) -0.05249(9) 0.0459(4) Uani 1 1 d .
C10A C 0.11771(11) 0.62173(11) 0.02145(9) 0.0495(5) Uani 1 1 d .
H10A H 0.0801 0.6284 0.0545 0.059 Uiso 1 1 calc R
C11A C 0.13648(15) 0.49203(12) -0.13236(12) 0.0797(7) Uani 1 1 d .
H11A H 0.1540 0.4605 -0.0843 0.120 Uiso 1 1 calc GR
H11B H 0.1781 0.4828 -0.1634 0.120 Uiso 1 1 calc GR
H11C H 0.0767 0.4770 -0.1631 0.120 Uiso 1 1 calc GR
C12A C 0.14022(15) 0.62599(17) -0.25270(10) 0.0876(8) Uani 1 1 d .
H12A H 0.2031 0.6388 -0.2318 0.131 Uiso 1 1 calc GR
H12B H 0.1129 0.6621 -0.2956 0.131 Uiso 1 1 calc GR
H12C H 0.1340 0.5719 -0.2724 0.131 Uiso 1 1 calc GR
O1B O 0.42308(8) 0.77452(9) 0.14654(6) 0.0652(4) Uani 1 1 d .
O2B O 0.34472(8) 0.73328(9) 0.26266(6) 0.0632(4) Uani 1 1 d .
H2B H 0.3299 0.7219 0.2149 0.095 Uiso 1 1 calc GR
C1B C 0.45126(11) 0.80750(11) 0.21238(9) 0.0447(4) Uani 1 1 d .
C2B C 0.41301(10) 0.78754(11) 0.27783(9) 0.0433(4) Uani 1 1 d .
C3B C 0.44501(11) 0.82056(11) 0.34971(9) 0.0463(4) Uani 1 1 d .
H3B H 0.4196 0.8047 0.3899 0.056 Uiso 1 1 calc R
C4B C 0.51867(11) 0.88117(11) 0.37044(9) 0.0441(4) Uani 1 1 d .
C5B C 0.59875(11) 0.84891(11) 0.44113(9) 0.0517(5) Uani 1 1 d .
H5B H 0.6189 0.7987 0.4224 0.062 Uiso 1 1 calc R
C6B C 0.67901(13) 0.90477(13) 0.46017(12) 0.0706(6) Uani 1 1 d .
H6BA H 0.7277 0.8809 0.5017 0.085 Uiso 1 1 calc R
H6BB H 0.6624 0.9547 0.4809 0.085 Uiso 1 1 calc R
C7B C 0.71237(12) 0.92260(14) 0.38819(13) 0.0755(7) Uani 1 1 d .
H7BA H 0.7363 0.8740 0.3713 0.091 Uiso 1 1 calc R
H7BB H 0.7609 0.9616 0.4027 0.091 Uiso 1 1 calc R
C8B C 0.63578(12) 0.95544(13) 0.31860(12) 0.0662(6) Uani 1 1 d .
H8BA H 0.6179 1.0081 0.3324 0.079 Uiso 1 1 calc R
H8BB H 0.6568 0.9608 0.2713 0.079 Uiso 1 1 calc R
C9B C 0.55645(11) 0.89995(11) 0.30141(10) 0.0466(4) Uani 1 1 d .
C10B C 0.52368(11) 0.86527(11) 0.22991(10) 0.0491(5) Uani 1 1 d .
H10B H 0.5491 0.8792 0.1891 0.059 Uiso 1 1 calc R
C11B C 0.47783(12) 0.95843(12) 0.39598(10) 0.0583(5) Uani 1 1 d .
H11D H 0.5241 0.9985 0.4121 0.087 Uiso 1 1 calc GR
H11E H 0.4538 0.9465 0.4400 0.087 Uiso 1 1 calc GR
H11F H 0.4304 0.9781 0.3517 0.087 Uiso 1 1 calc GR
C12B C 0.57248(14) 0.82862(14) 0.51704(10) 0.0742(7) Uani 1 1 d .
H12D H 0.5530 0.8764 0.5381 0.111 Uiso 1 1 calc GR
H12E H 0.6237 0.8065 0.5561 0.111 Uiso 1 1 calc GR
H12F H 0.5242 0.7902 0.5048 0.111 Uiso 1 1 calc GR
O1C O 0.00914(8) 0.18915(9) 0.34661(6) 0.0606(4) Uani 1 1 d .
O2C O 0.12168(7) 0.18298(9) 0.25240(6) 0.0603(4) Uani 1 1 d .
H2C H 0.1289 0.2041 0.2963 0.091 Uiso 1 1 calc GR
C1C C -0.02254(11) 0.16383(10) 0.27779(9) 0.0424(4) Uani 1 1 d .
C2C C 0.03459(10) 0.15890(11) 0.22371(9) 0.0429(4) Uani 1 1 d .
C3C C 0.00175(11) 0.13088(12) 0.14941(9) 0.0487(5) Uani 1 1 d .
H3C H 0.0409 0.1286 0.1174 0.058 Uiso 1 1 calc R
C4C C -0.09221(11) 0.10316(11) 0.11398(8) 0.0417(4) Uani 1 1 d .
C5C C -0.13875(11) 0.15814(11) 0.04037(9) 0.0461(4) Uani 1 1 d .
H5C H -0.1342 0.2134 0.0602 0.055 Uiso 1 1 calc R
C6C C -0.23915(12) 0.13976(13) 0.00708(10) 0.0594(5) Uani 1 1 d .
H6CA H -0.2656 0.1775 -0.0354 0.071 Uiso 1 1 calc R
H6CB H -0.2461 0.0864 -0.0160 0.071 Uiso 1 1 calc R
C7C C -0.29000(12) 0.14429(15) 0.06976(11) 0.0710(6) Uani 1 1 d .
H7CA H -0.3523 0.1283 0.0462 0.085 Uiso 1 1 calc R
H7CB H -0.2898 0.1991 0.0884 0.085 Uiso 1 1 calc R
C8C C -0.24711(12) 0.09004(14) 0.14000(10) 0.0625(6) Uani 1 1 d .
H8CA H -0.2771 0.0972 0.1817 0.075 Uiso 1 1 calc R
H8CB H -0.2539 0.0345 0.1229 0.075 Uiso 1 1 calc R
C9C C -0.14866(11) 0.11003(11) 0.17205(9) 0.0440(4) Uani 1 1 d .
C10C C -0.11467(11) 0.13796(12) 0.24650(9) 0.0489(5) Uani 1 1 d .
H10C H -0.1525 0.1408 0.2797 0.059 Uiso 1 1 calc R
C11C C -0.08913(14) 0.01525(12) 0.08752(10) 0.0615(5) Uani 1 1 d .
H11G H -0.0689 -0.0183 0.1339 0.092 Uiso 1 1 calc GR
H11H H -0.0482 0.0105 0.0551 0.092 Uiso 1 1 calc GR
H11I H -0.1484 -0.0012 0.0571 0.092 Uiso 1 1 calc GR
C12C C -0.09227(13) 0.15586(14) -0.02617(9) 0.0662(6) Uani 1 1 d .
H12G H -0.0298 0.1699 -0.0048 0.099 Uiso 1 1 calc GR
H12H H -0.1210 0.1933 -0.0673 0.099 Uiso 1 1 calc GR
H12I H -0.0968 0.1028 -0.0484 0.099 Uiso 1 1 calc GR
O1D O 0.19768(9) 0.28488(10) 0.38570(7) 0.0721(4) Uani 1 1 d .
O2D O 0.12133(8) 0.23280(9) 0.49944(6) 0.0624(4) Uani 1 1 d .
H2D H 0.1037 0.2273 0.4507 0.094 Uiso 1 1 calc GR
C1D C 0.22739(11) 0.31283(12) 0.45385(9) 0.0485(5) Uani 1 1 d .
C2D C 0.18917(11) 0.28757(11) 0.51811(9) 0.0450(4) Uani 1 1 d .
C3D C 0.22190(10) 0.31625(11) 0.59198(9) 0.0448(4) Uani 1 1 d .
H3D H 0.1978 0.2963 0.6315 0.054 Uiso 1 1 calc R
C4D C 0.29449(11) 0.37802(11) 0.61597(9) 0.0427(4) Uani 1 1 d .
C5D C 0.37483(11) 0.34527(11) 0.68628(9) 0.0466(4) Uani 1 1 d .
H5D H 0.3944 0.2949 0.6673 0.056 Uiso 1 1 calc R
C6D C 0.45617(12) 0.40093(13) 0.70542(11) 0.0606(5) Uani 1 1 d .
H6DA H 0.4404 0.4505 0.7274 0.073 Uiso 1 1 calc R
H6DB H 0.5051 0.3762 0.7461 0.073 Uiso 1 1 calc R
C7D C 0.48869(12) 0.42001(14) 0.63321(12) 0.0698(6) Uani 1 1 d .
H7DA H 0.5098 0.3714 0.6137 0.084 Uiso 1 1 calc R
H7DB H 0.5388 0.4574 0.6482 0.084 Uiso 1 1 calc R
C8D C 0.41191(12) 0.45651(13) 0.56733(11) 0.0650(6) Uani 1 1 d .
H8DA H 0.3946 0.5077 0.5850 0.078 Uiso 1 1 calc R
H8DB H 0.4319 0.4656 0.5199 0.078 Uiso 1 1 calc R
C9D C 0.33246(11) 0.40084(11) 0.54790(10) 0.0474(4) Uani 1 1 d .
C10D C 0.29990(11) 0.37000(12) 0.47481(10) 0.0519(5) Uani 1 1 d .
H10D H 0.3256 0.3865 0.4350 0.062 Uiso 1 1 calc R
C11D C 0.25183(13) 0.45269(12) 0.64385(11) 0.0604(5) Uani 1 1 d .
H11J H 0.2978 0.4922 0.6641 0.091 Uiso 1 1 calc GR
H11K H 0.2251 0.4376 0.6853 0.091 Uiso 1 1 calc GR
H11L H 0.2062 0.4746 0.5994 0.091 Uiso 1 1 calc GR
C12D C 0.34755(13) 0.32503(14) 0.76181(10) 0.0656(6) Uani 1 1 d .
H12J H 0.3288 0.3730 0.7831 0.098 Uiso 1 1 calc GR
H12K H 0.3981 0.3020 0.8009 0.098 Uiso 1 1 calc GR
H12L H 0.2985 0.2873 0.7490 0.098 Uiso 1 1 calc GR

loop_
_atom_site_aniso_label
_atom_site_aniso_U_11
_atom_site_aniso_U_22
_atom_site_aniso_U_33
_atom_site_aniso_U_23
_atom_site_aniso_U_13
_atom_site_aniso_U_12
O1A 0.0695(9) 0.1041(12) 0.0381(7) -0.0167(7) 0.0089(6) -0.0334(9)
O2A 0.0419(7) 0.1035(13) 0.0657(9) -0.0315(8) 0.0096(6) -0.0070(8)
C1A 0.0531(11) 0.0482(11) 0.0344(9) -0.0009(8) 0.0068(8) -0.0115(9)
C2A 0.0386(10) 0.0504(11) 0.0453(10) -0.0084(8) 0.0043(8) -0.0009(9)
C3A 0.0514(11) 0.0636(13) 0.0490(10) -0.0137(9) 0.0150(8) 0.0026(10)
C4A 0.0512(10) 0.0416(11) 0.0375(9) -0.0090(8) 0.0010(7) -0.0007(9)
C5A 0.0671(12) 0.0505(12) 0.0337(9) -0.0052(8) 0.0126(8) 0.0029(10)
C6A 0.0710(13) 0.0677(14) 0.0396(10) -0.0014(9) -0.0041(9) 0.0046(12)
C7A 0.0515(12) 0.0960(18) 0.0566(11) 0.0025(12) 0.0027(9) -0.0019(12)
C8A 0.0549(12) 0.0807(16) 0.0540(11) -0.0008(10) 0.0062(9) -0.0250(11)
C9A 0.0516(10) 0.0428(11) 0.0378(9) 0.0064(8) 0.0034(7) -0.0101(9)
C10A 0.0518(11) 0.0587(12) 0.0374(9) 0.0007(8) 0.0117(8) -0.0170(10)
C11A 0.0950(16) 0.0468(13) 0.0760(13) -0.0168(11) -0.0111(12) 0.0091(12)
C12A 0.1009(17) 0.123(2) 0.0436(11) -0.0070(12) 0.0271(11) 0.0067(17)
O1B 0.0648(8) 0.0873(11) 0.0393(6) -0.0148(7) 0.0075(6) -0.0180(8)
O2B 0.0571(8) 0.0850(11) 0.0453(7) -0.0113(7) 0.0108(6) -0.0285(8)
C1B 0.0410(10) 0.0524(11) 0.0358(9) -0.0018(8) 0.0027(7) 0.0021(9)
C2B 0.0349(9) 0.0511(11) 0.0395(9) -0.0017(8) 0.0032(7) -0.0030(9)
C3B 0.0437(10) 0.0544(12) 0.0389(9) -0.0013(8) 0.0085(7) 0.0007(9)
C4B 0.0403(9) 0.0454(11) 0.0417(9) -0.0109(8) 0.0034(7) 0.0032(9)
C5B 0.0479(11) 0.0489(11) 0.0490(10) -0.0173(9) -0.0021(8) 0.0110(9)
C6B 0.0519(12) 0.0689(15) 0.0754(13) -0.0260(12) -0.0078(10) 0.0060(11)
C7B 0.0398(11) 0.0665(15) 0.1104(17) -0.0241(13) 0.0049(11) -0.0106(11)
C8B 0.0572(12) 0.0561(14) 0.0857(14) -0.0117(11) 0.0203(10) -0.0128(11)
C9B 0.0391(10) 0.0415(11) 0.0561(10) -0.0061(8) 0.0084(8) 0.0007(9)
C10B 0.0483(11) 0.0548(12) 0.0462(10) 0.0003(9) 0.0167(8) -0.0023(10)
C11B 0.0571(12) 0.0536(12) 0.0607(11) -0.0096(9) 0.0105(9) 0.0141(10)
C12B 0.0834(15) 0.0893(18) 0.0404(10) -0.0085(10) 0.0015(9) 0.0273(14)
O1C 0.0578(8) 0.0870(11) 0.0348(6) -0.0133(6) 0.0092(5) -0.0053(8)
O2C 0.0420(7) 0.0937(11) 0.0441(7) -0.0117(7) 0.0100(5) -0.0039(7)
C1C 0.0470(10) 0.0473(11) 0.0313(8) 0.0002(7) 0.0084(7) 0.0027(9)
C2C 0.0354(9) 0.0551(12) 0.0364(9) 0.0020(8) 0.0069(7) 0.0047(9)
C3C 0.0421(10) 0.0704(14) 0.0361(9) -0.0046(8) 0.0150(7) 0.0004(10)
C4C 0.0451(10) 0.0481(11) 0.0314(8) -0.0027(7) 0.0098(7) 0.0019(9)
C5C 0.0588(11) 0.0428(11) 0.0340(8) -0.0043(7) 0.0086(7) 0.0009(9)
C6C 0.0582(12) 0.0667(14) 0.0450(10) -0.0074(9) 0.0008(9) 0.0066(11)
C7C 0.0451(11) 0.1015(19) 0.0614(12) -0.0176(12) 0.0063(9) 0.0042(12)
C8C 0.0529(11) 0.0824(16) 0.0559(11) -0.0158(11) 0.0213(9) -0.0189(11)
C9C 0.0481(10) 0.0472(11) 0.0374(9) 0.0004(8) 0.0130(7) -0.0033(9)
C10C 0.0484(10) 0.0640(13) 0.0382(9) -0.0031(8) 0.0185(8) -0.0039(10)
C11C 0.0801(14) 0.0519(13) 0.0484(10) -0.0026(9) 0.0112(9) 0.0115(11)
C12C 0.0814(14) 0.0778(16) 0.0384(9) -0.0005(9) 0.0153(9) -0.0101(13)
O1D 0.0702(9) 0.1027(13) 0.0415(7) -0.0130(7) 0.0125(6) -0.0131(9)
O2D 0.0531(8) 0.0845(11) 0.0452(7) -0.0031(7) 0.0066(6) -0.0190(8)
C1D 0.0430(10) 0.0602(12) 0.0404(9) 0.0005(9) 0.0087(8) 0.0072(10)
C2D 0.0347(9) 0.0548(12) 0.0424(9) 0.0019(8) 0.0058(7) 0.0018(9)
C3D 0.0378(9) 0.0552(12) 0.0415(9) 0.0075(8) 0.0113(7) 0.0067(9)
C4D 0.0405(9) 0.0458(11) 0.0407(9) -0.0021(8) 0.0098(7) 0.0055(9)
C5D 0.0441(10) 0.0488(11) 0.0419(9) -0.0096(8) 0.0037(7) 0.0083(9)
C6D 0.0482(11) 0.0630(14) 0.0633(12) -0.0172(10) 0.0033(9) 0.0032(10)
C7D 0.0449(11) 0.0745(16) 0.0874(14) -0.0176(12) 0.0141(10) -0.0095(11)
C8D 0.0618(13) 0.0632(14) 0.0745(13) -0.0060(11) 0.0267(10) -0.0125(12)
C9D 0.0425(10) 0.0487(11) 0.0518(10) 0.0023(9) 0.0145(8) 0.0025(9)
C10D 0.0475(11) 0.0648(14) 0.0476(10) 0.0045(9) 0.0204(8) 0.0014(10)
C11D 0.0621(12) 0.0583(13) 0.0620(11) -0.0001(10) 0.0196(9) 0.0177(11)
C12D 0.0650(12) 0.0805(16) 0.0450(10) 0.0019(10) 0.0050(9) 0.0117(12)

loop_
_atom_type_symbol
_atom_type_description
_atom_type_scat_dispersion_real
_atom_type_scat_dispersion_imag
_atom_type_scat_source
C C 0.0033 0.0016 'International Tables Vol C Tables 4.2.6.8 and 6.1.1.4'
H H 0.0000 0.0000 'International Tables Vol C Tables 4.2.6.8 and 6.1.1.4'
O O 0.0106 0.0060 'International Tables Vol C Tables 4.2.6.8 and 6.1.1.4'

loop_
_geom_angle_atom_site_label_1
_geom_angle_atom_site_label_2
_geom_angle_atom_site_label_3
_geom_angle
C2A O2A H2A 109.5
O1A C1A C2A 119.69(16)
O1A C1A C10A 123.24(16)
C10A C1A C2A 117.07(14)
O2A C2A C1A 117.55(13)
C3A C2A O2A 121.92(16)
C3A C2A C1A 120.50(16)
C2A C3A H3A 117.6
C2A C3A C4A 124.82(16)
C4A C3A H3A 117.6
C3A C4A C5A 109.44(15)
C3A C4A C9A 112.36(13)
C3A C4A C11A 107.84(16)
C9A C4A C5A 107.20(14)
C9A C4A C11A 109.22(16)
C11A C4A C5A 110.80(13)
C4A C5A H5A 106.8
C6A C5A C4A 111.51(15)
C6A C5A H5A 106.8
C6A C5A C12A 110.63(14)
C12A C5A C4A 113.84(16)
C12A C5A H5A 106.8
C5A C6A H6AA 109.0
C5A C6A H6AB 109.0
H6AA C6A H6AB 107.8
C7A C6A C5A 113.12(14)
C7A C6A H6AA 109.0
C7A C6A H6AB 109.0
C6A C7A H7AA 109.5
C6A C7A H7AB 109.5
C6A C7A C8A 110.92(17)
H7AA C7A H7AB 108.0
C8A C7A H7AA 109.5
C8A C7A H7AB 109.5
C7A C8A H8AA 109.7
C7A C8A H8AB 109.7
H8AA C8A H8AB 108.2
C9A C8A C7A 109.77(15)
C9A C8A H8AA 109.7
C9A C8A H8AB 109.7
C8A C9A C4A 116.71(13)
C10A C9A C4A 121.97(15)
C10A C9A C8A 121.23(16)
C1A C10A H10A 118.4
C9A C10A C1A 123.20(16)
C9A C10A H10A 118.4
C4A C11A H11A 109.5
C4A C11A H11B 109.5
C4A C11A H11C 109.5
H11A C11A H11B 109.5
H11A C11A H11C 109.5
H11B C11A H11C 109.5
C5A C12A H12A 109.5
C5A C12A H12B 109.5
C5A C12A H12C 109.5
H12A C12A H12B 109.5
H12A C12A H12C 109.5
H12B C12A H12C 109.5
C2B O2B H2B 109.5
O1B C1B C2B 120.52(16)
O1B C1B C10B 123.03(16)
C10B C1B C2B 116.43(14)
O2B C2B C1B 117.44(13)
C3B C2B O2B 121.56(15)
C3B C2B C1B 121.00(16)
C2B C3B H3B 117.7
C2B C3B C4B 124.58(16)
C4B C3B H3B 117.7
C3B C4B C5B 109.64(15)
C3B C4B C9B 112.76(13)
C3B C4B C11B 106.88(14)
C9B C4B C5B 107.49(13)
C9B C4B C11B 109.47(15)
C11B C4B C5B 110.63(13)
C4B C5B H5B 106.5
C6B C5B C4B 112.10(16)
C6B C5B H5B 106.5
C6B C5B C12B 110.29(15)
C12B C5B C4B 114.38(14)
C12B C5B H5B 106.5
C5B C6B H6BA 109.0
C5B C6B H6BB 109.0
C5B C6B C7B 112.80(15)
H6BA C6B H6BB 107.8
C7B C6B H6BA 109.0
C7B C6B H6BB 109.0
C6B C7B H7BA 109.4
C6B C7B H7BB 109.4
C6B C7B C8B 111.03(16)
H7BA C7B H7BB 108.0
C8B C7B H7BA 109.4
C8B C7B H7BB 109.4
C7B C8B H8BA 109.7
C7B C8B H8BB 109.7
H8BA C8B H8BB 108.2
C9B C8B C7B 110.03(17)
C9B C8B H8BA 109.7
C9B C8B H8BB 109.7
C8B C9B C4B 116.47(14)
C10B C9B C4B 121.47(16)
C10B C9B C8B 121.96(17)
C1B C10B H10B 118.1
C9B C10B C1B 123.74(16)
C9B C10B H10B 118.1
C4B C11B H11D 109.5
C4B C11B H11E 109.5
C4B C11B H11F 109.5
H11D C11B H11E 109.5
H11D C11B H11F 109.5
H11E C11B H11F 109.5
C5B C12B H12D 109.5
C5B C12B H12E 109.5
C5B C12B H12F 109.5
H12D C12B H12E 109.5
H12D C12B H12F 109.5
H12E C12B H12F 109.5
C2C O2C H2C 109.5
O1C C1C C2C 119.86(15)
O1C C1C C10C 123.47(15)
C10C C1C C2C 116.68(13)
O2C C2C C1C 117.37(13)
C3C C2C O2C 121.96(15)
C3C C2C C1C 120.67(15)
C2C C3C H3C 117.4
C2C C3C C4C 125.11(15)
C4C C3C H3C 117.4
C3C C4C C5C 109.09(14)
C3C C4C C9C 112.15(12)
C3C C4C C11C 108.25(15)
C9C C4C C5C 106.42(13)
C9C C4C C11C 110.08(15)
C11C C4C C5C 110.85(12)
C4C C5C H5C 106.8
C6C C5C C4C 112.04(15)
C6C C5C H5C 106.8
C12C C5C C4C 113.53(15)
C12C C5C H5C 106.8
C12C C5C C6C 110.46(13)
C5C C6C H6CA 109.0
C5C C6C H6CB 109.0
H6CA C6C H6CB 107.8
C7C C6C C5C 113.07(14)
C7C C6C H6CA 109.0
C7C C6C H6CB 109.0
C6C C7C H7CA 109.5
C6C C7C H7CB 109.5
C6C C7C C8C 110.74(16)
H7CA C7C H7CB 108.1
C8C C7C H7CA 109.5
C8C C7C H7CB 109.5
C7C C8C H8CA 109.8
C7C C8C H8CB 109.8
H8CA C8C H8CB 108.2
C9C C8C C7C 109.57(16)
C9C C8C H8CA 109.8
C9C C8C H8CB 109.8
C8C C9C C4C 116.51(13)
C10C C9C C4C 122.05(15)
C10C C9C C8C 121.27(15)
C1C C10C H10C 118.3
C9C C10C C1C 123.33(15)
C9C C10C H10C 118.3
C4C C11C H11G 109.5
C4C C11C H11H 109.5
C4C C11C H11I 109.5
H11G C11C H11H 109.5
H11G C11C H11I 109.5
H11H C11C H11I 109.5
C5C C12C H12G 109.5
C5C C12C H12H 109.5
C5C C12C H12I 109.5
H12G C12C H12H 109.5
H12G C12C H12I 109.5
H12H C12C H12I 109.5
C2D O2D H2D 109.5
O1D C1D C2D 120.22(17)
O1D C1D C10D 123.18(17)
C10D C1D C2D 116.60(15)
O2D C2D C1D 117.29(14)
C3D C2D O2D 122.11(16)
C3D C2D C1D 120.58(17)
C2D C3D H3D 117.6
C2D C3D C4D 124.79(16)
C4D C3D H3D 117.6
C3D C4D C5D 110.08(14)
C3D C4D C9D 112.31(13)
C3D C4D C11D 106.99(14)
C9D C4D C5D 107.67(13)
C9D C4D C11D 109.55(15)
C11D C4D C5D 110.26(13)
C4D C5D H5D 106.5
C6D C5D C4D 112.32(15)
C6D C5D H5D 106.5
C6D C5D C12D 110.81(14)
C12D C5D C4D 113.55(14)
C12D C5D H5D 106.5
C5D C6D H6DA 109.0
C5D C6D H6DB 109.0
H6DA C6D H6DB 107.8
C7D C6D C5D 113.04(14)
C7D C6D H6DA 109.0
C7D C6D H6DB 109.0
C6D C7D H7DA 109.7
C6D C7D H7DB 109.7
C6D C7D C8D 109.92(15)
H7DA C7D H7DB 108.2
C8D C7D H7DA 109.7
C8D C7D H7DB 109.7
C7D C8D H8DA 109.7
C7D C8D H8DB 109.7
H8DA C8D H8DB 108.2
C9D C8D C7D 109.63(17)
C9D C8D H8DA 109.7
C9D C8D H8DB 109.7
C8D C9D C4D 116.81(15)
C10D C9D C4D 121.73(16)
C10D C9D C8D 121.38(16)
C1D C10D H10D 118.1
C9D C10D C1D 123.87(16)
C9D C10D H10D 118.1
C4D C11D H11J 109.5
C4D C11D H11K 109.5
C4D C11D H11L 109.5
H11J C11D H11K 109.5
H11J C11D H11L 109.5
H11K C11D H11L 109.5
C5D C12D H12J 109.5
C5D C12D H12K 109.5
C5D C12D H12L 109.5
H12J C12D H12K 109.5
H12J C12D H12L 109.5
H12K C12D H12L 109.5

loop_
_geom_bond_atom_site_label_1
_geom_bond_atom_site_label_2
_geom_bond_distance
O1A C1A 1.2304(18)
O2A H2A 0.8200
O2A C2A 1.3560(18)
C1A C2A 1.454(2)
C1A C10A 1.439(2)
C2A C3A 1.332(2)
C3A H3A 0.9300
C3A C4A 1.487(2)
C4A C5A 1.575(2)
C4A C9A 1.506(2)
C4A C11A 1.546(3)
C5A H5A 0.9800
C5A C6A 1.519(2)
C5A C12A 1.524(2)
C6A H6AA 0.9700
C6A H6AB 0.9700
C6A C7A 1.510(2)
C7A H7AA 0.9700
C7A H7AB 0.9700
C7A C8A 1.516(3)
C8A H8AA 0.9700
C8A H8AB 0.9700
C8A C9A 1.503(2)
C9A C10A 1.333(2)
C10A H10A 0.9300
C11A H11A 0.9600
C11A H11B 0.9600
C11A H11C 0.9600
C12A H12A 0.9600
C12A H12B 0.9600
C12A H12C 0.9600
O1B C1B 1.2352(18)
O2B H2B 0.8200
O2B C2B 1.3572(19)
C1B C2B 1.459(2)
C1B C10B 1.442(2)
C2B C3B 1.329(2)
C3B H3B 0.9300
C3B C4B 1.488(2)
C4B C5B 1.574(2)
C4B C9B 1.507(2)
C4B C11B 1.553(2)
C5B H5B 0.9800
C5B C6B 1.510(3)
C5B C12B 1.524(3)
C6B H6BA 0.9700
C6B H6BB 0.9700
C6B C7B 1.510(3)
C7B H7BA 0.9700
C7B H7BB 0.9700
C7B C8B 1.537(3)
C8B H8BA 0.9700
C8B H8BB 0.9700
C8B C9B 1.496(2)
C9B C10B 1.336(2)
C10B H10B 0.9300
C11B H11D 0.9600
C11B H11E 0.9600
C11B H11F 0.9600
C12B H12D 0.9600
C12B H12E 0.9600
C12B H12F 0.9600
O1C C1C 1.2344(17)
O2C H2C 0.8200
O2C C2C 1.3560(18)
C1C C2C 1.460(2)
C1C C10C 1.438(2)
C2C C3C 1.334(2)
C3C H3C 0.9300
C3C C4C 1.481(2)
C4C C5C 1.576(2)
C4C C9C 1.511(2)
C4C C11C 1.542(2)
C5C H5C 0.9800
C5C C6C 1.525(2)
C5C C12C 1.522(2)
C6C H6CA 0.9700
C6C H6CB 0.9700
C6C C7C 1.512(2)
C7C H7CA 0.9700
C7C H7CB 0.9700
C7C C8C 1.516(3)
C8C H8CA 0.9700
C8C H8CB 0.9700
C8C C9C 1.501(2)
C9C C10C 1.338(2)
C10C H10C 0.9300
C11C H11G 0.9600
C11C H11H 0.9600
C11C H11I 0.9600
C12C H12G 0.9600
C12C H12H 0.9600
C12C H12I 0.9600
O1D C1D 1.2368(19)
O2D H2D 0.8200
O2D C2D 1.358(2)
C1D C2D 1.464(2)
C1D C10D 1.437(2)
C2D C3D 1.332(2)
C3D H3D 0.9300
C3D C4D 1.492(2)
C4D C5D 1.576(2)
C4D C9D 1.509(2)
C4D C11D 1.548(2)
C5D H5D 0.9800
C5D C6D 1.521(2)
C5D C12D 1.525(2)
C6D H6DA 0.9700
C6D H6DB 0.9700
C6D C7D 1.511(3)
C7D H7DA 0.9700
C7D H7DB 0.9700
C7D C8D 1.526(3)
C8D H8DA 0.9700
C8D H8DB 0.9700
C8D C9D 1.499(2)
C9D C10D 1.333(2)
C10D H10D 0.9300
C11D H11J 0.9600
C11D H11K 0.9600
C11D H11L 0.9600
C12D H12J 0.9600
C12D H12K 0.9600
C12D H12L 0.9600

loop_
_geom_torsion_atom_site_label_1
_geom_torsion_atom_site_label_2
_geom_torsion_atom_site_label_3
_geom_torsion_atom_site_label_4
_geom_torsion
O1A C1A C2A O2A -0.2(3)
O1A C1A C2A C3A 177.74(18)
O1A C1A C10A C9A -177.85(18)
O2A C2A C3A C4A 178.40(18)
C1A C2A C3A C4A 0.6(3)
C2A C1A C10A C9A 2.6(3)
C2A C3A C4A C5A 120.6(2)
C2A C3A C4A C9A 1.7(3)
C2A C3A C4A C11A -118.8(2)
C3A C4A C5A C6A -173.83(15)
C3A C4A C5A C12A 60.1(2)
C3A C4A C9A C8A 174.89(16)
C3A C4A C9A C10A -1.8(2)
C4A C5A C6A C7A 55.2(2)
C4A C9A C10A C1A -0.3(3)
C5A C4A C9A C8A 54.6(2)
C5A C4A C9A C10A -122.05(18)
C5A C6A C7A C8A -55.7(2)
C6A C7A C8A C9A 53.6(2)
C7A C8A C9A C4A -56.7(2)
C7A C8A C9A C10A 120.0(2)
C8A C9A C10A C1A -176.82(17)
C9A C4A C5A C6A -51.72(18)
C9A C4A C5A C12A -177.76(16)
C10A C1A C2A O2A 179.36(17)
C10A C1A C2A C3A -2.7(3)
C11A C4A C5A C6A 67.4(2)
C11A C4A C5A C12A -58.7(2)
C11A C4A C9A C8A -65.5(2)
C11A C4A C9A C10A 117.85(19)
C12A C5A C6A C7A -177.02(19)
O1B C1B C2B O2B -1.5(2)
O1B C1B C2B C3B 177.59(17)
O1B C1B C10B C9B -178.25(18)
O2B C2B C3B C4B -179.09(16)
C1B C2B C3B C4B 1.9(3)
C2B C1B C10B C9B 0.3(3)
C2B C3B C4B C5B -121.64(18)
C2B C3B C4B C9B -1.9(2)
C2B C3B C4B C11B 118.41(18)
C3B C4B C5B C6B 175.07(15)
C3B C4B C5B C12B -58.42(19)
C3B C4B C9B C8B -175.30(16)
C3B C4B C9B C10B 1.2(2)
C4B C5B C6B C7B -55.3(2)
C4B C9B C10B C1B -0.5(3)
C5B C4B C9B C8B -54.3(2)
C5B C4B C9B C10B 122.11(18)
C5B C6B C7B C8B 54.9(2)
C6B C7B C8B C9B -53.0(2)
C7B C8B C9B C4B 55.9(2)
C7B C8B C9B C10B -120.6(2)
C8B C9B C10B C1B 175.80(17)
C9B C4B C5B C6B 52.17(18)
C9B C4B C5B C12B 178.69(16)
C10B C1B C2B O2B 179.99(15)
C10B C1B C2B C3B -1.0(2)
C11B C4B C5B C6B -67.30(19)
C11B C4B C5B C12B 59.2(2)
C11B C4B C9B C8B 65.87(19)
C11B C4B C9B C10B -117.68(18)
C12B C5B C6B C7B 176.04(17)
O1C C1C C2C O2C 0.0(3)
O1C C1C C2C C3C 179.27(17)
O1C C1C C10C C9C -179.54(18)
O2C C2C C3C C4C 179.70(17)
C1C C2C C3C C4C 0.4(3)
C2C C1C C10C C9C 0.3(3)
C2C C3C C4C C5C 117.66(19)
C2C C3C C4C C9C 0.0(3)
C2C C3C C4C C11C -121.6(2)
C3C C4C C5C C6C -172.97(14)
C3C C4C C5C C12C 61.04(18)
C3C C4C C9C C8C 175.02(16)
C3C C4C C9C C10C -0.3(2)
C4C C5C C6C C7C 54.6(2)
C4C C9C C10C C1C 0.1(3)
C5C C4C C9C C8C 55.8(2)
C5C C4C C9C C10C -119.52(18)
C5C C6C C7C C8C -55.0(2)
C6C C7C C8C C9C 54.3(2)
C7C C8C C9C C4C -58.5(2)
C7C C8C C9C C10C 116.83(19)
C8C C9C C10C C1C -174.99(18)
C9C C4C C5C C6C -51.77(18)
C9C C4C C5C C12C -177.76(14)
C10C C1C C2C O2C -179.91(16)
C10C C1C C2C C3C -0.6(3)
C11C C4C C5C C6C 67.92(19)
C11C C4C C5C C12C -58.1(2)
C11C C4C C9C C8C -64.4(2)
C11C C4C C9C C10C 120.30(19)
C12C C5C C6C C7C -177.75(17)
O1D C1D C2D O2D 0.4(3)
O1D C1D C2D C3D 178.75(17)
O1D C1D C10D C9D 179.78(18)
O2D C2D C3D C4D -178.25(15)
C1D C2D C3D C4D 3.4(3)
C2D C1D C10D C9D -0.7(3)
C2D C3D C4D C5D -124.13(17)
C2D C3D C4D C9D -4.2(2)
C2D C3D C4D C11D 116.06(18)
C3D C4D C5D C6D 172.06(14)
C3D C4D C5D C12D -61.21(19)
C3D C4D C9D C8D -174.24(15)
C3D C4D C9D C10D 2.6(2)
C4D C5D C6D C7D -54.4(2)
C4D C9D C10D C1D -0.4(3)
C5D C4D C9D C8D -52.9(2)
C5D C4D C9D C10D 123.90(18)
C5D C6D C7D C8D 56.8(2)
C6D C7D C8D C9D -55.8(2)
C7D C8D C9D C4D 57.5(2)
C7D C8D C9D C10D -119.3(2)
C8D C9D C10D C1D 176.26(17)
C9D C4D C5D C6D 49.33(18)
C9D C4D C5D C12D 176.06(16)
C10D C1D C2D O2D -179.21(16)
C10D C1D C2D C3D -0.8(2)
C11D C4D C5D C6D -70.13(18)
C11D C4D C5D C12D 56.6(2)
C11D C4D C9D C8D 67.03(19)
C11D C4D C9D C10D -116.18(19)
C12D C5D C6D C7D 177.43(16)
